data_9015289
loop_
_publ_author_name
'Eddine, M.'
'Bertaut, E.'

_publ_section_title
;
 Structure cristallographique et magnetique de Mn2 N0.86 a basse
 Temperature
 _cod_database_code 1008303
;
_journal_name_full 'Solid State Communications'
_journal_page_first 147
_journal_page_last 150
_journal_paper_doi 10.1016/0038-1098(77)90097-7
_journal_volume 23
_journal_year 1977
_chemical_formula_sum 'Mn N0.423'
_space_group_IT_number 20
_symmetry_space_group_name_Hall 'C 2c 2'
_symmetry_space_group_name_H-M 'C 2 2 21'
_cell_angle_alpha 90
_cell_angle_beta 90
_cell_angle_gamma 90
_cell_length_a 4.8552
_cell_length_b 8.4088
_cell_length_c 4.5327
_cell_formula_units_Z 12
_cell_volume 185.054
_database_code_amcsd 0016225
_exptl_crystal_density_diffrn 6.554
_cod_duplicate_entry 1008303
_cod_original_formula_sum 'Mn N.423'
_cod_database_code 9015289
_amcsd_formula_title 'Mn2 N0.86'

loop_
_space_group_symop_operation_xyz
x,y,z
1/2+x,1/2+y,z
-x,y,1/2-z
1/2-x,1/2+y,1/2-z
x,-y,-z
1/2+x,1/2-y,-z
-x,-y,1/2+z
1/2-x,1/2-y,1/2+z

loop_
_atom_site_label
_atom_site_fract_x
_atom_site_fract_y
_atom_site_fract_z
_atom_site_occupancy
Mn1 0.83000 0.83000 0.00000 1.00000
Mn2 0.33300 0.00000 0.00000 1.00000
N1 0.00000 0.00000 0.25000 0.43000
N2 0.00000 0.66670 0.25000 0.12000
N3 0.00000 0.33330 0.25000 0.72000

loop_
_cod_related_entry_id
_cod_related_entry_database
_cod_related_entry_code
1 AMCSD 0016225
